data_7712768
loop_
_publ_author_name
'Wagner, Molly'
'Pigliapochi, Roberta'
'DI TULLIO, VALERIA'
'Catalano, Jaclyn'
'Zumbulyadis, Nicholas'
'Centeno, Silvia'
'Wang, Xiaoling'
'Chen, Kuizhi'
'Hung, Ivan'
'Gan, Zhehong'
'Dworzak, Michael'
'Yap, Glenn P. A.'
'Dybowski, Cecil'

_publ_section_title
;
 Multi-Technique Structural Analysis of Zinc Carboxylates (Soaps)
;
_journal_name_full 'Dalton Transactions'
_journal_paper_doi 10.1039/D3DT00184A
_journal_year 2023
_chemical_formula_moiety 'C36 H66 O4 Zn'
_chemical_formula_sum 'C36 H66 O4 Zn'
_chemical_formula_weight 628.25
_space_group_crystal_system monoclinic
_space_group_IT_number 7
_space_group_name_Hall 'P -2yc'
_space_group_name_H-M_alt 'P 1 c 1'
_atom_sites_solution_hydrogens geom
_atom_sites_solution_primary iterative
_atom_sites_solution_secondary difmap
_audit_creation_method SHELXL-2018/3
_audit_update_record
;
2021-06-08 deposited with the CCDC.	2023-04-14 downloaded from the CCDC.
;
_cell_angle_alpha 90
_cell_angle_beta 90.714(4)
_cell_angle_gamma 90
_cell_formula_units_Z 2
_cell_length_a 41.827(3)
_cell_length_b 4.6881(3)
_cell_length_c 9.2475(5)
_cell_measurement_reflns_used 7557
_cell_measurement_temperature 150(2)
_cell_measurement_theta_max 73.85
_cell_measurement_theta_min 3.17
_cell_volume 1813.2(2)
_computing_cell_refinement 'Bruker SAINT'
_computing_data_collection 'Bruker APEX2'
_computing_data_reduction 'Bruker SAINT'
_computing_molecular_graphics 'Bruker SHELXTL'
_computing_publication_material 'Bruker SHELXTL'
_computing_structure_refinement 'SHELXL-2018/3 (Sheldrick, 2018)'
_computing_structure_solution 'SHELXS-97 (Sheldrick 2008)'
_diffrn_ambient_temperature 150(2)
_diffrn_detector_area_resol_mean 8.33
_diffrn_measured_fraction_theta_full 0.986
_diffrn_measured_fraction_theta_max 0.970
_diffrn_measurement_device_type 'Bruker AXS APEX diffractometer'
_diffrn_measurement_method '\f and \w scans'
_diffrn_radiation_type CuK\a
_diffrn_radiation_wavelength 1.54178
_diffrn_reflns_av_R_equivalents 0.0809
_diffrn_reflns_av_unetI/netI 0.0862
_diffrn_reflns_Laue_measured_fraction_full 0.986
_diffrn_reflns_Laue_measured_fraction_max 0.970
_diffrn_reflns_limit_h_max 52
_diffrn_reflns_limit_h_min -52
_diffrn_reflns_limit_k_max 5
_diffrn_reflns_limit_k_min -5
_diffrn_reflns_limit_l_max 11
_diffrn_reflns_limit_l_min -11
_diffrn_reflns_number 21258
_diffrn_reflns_point_group_measured_fraction_full 0.902
_diffrn_reflns_point_group_measured_fraction_max 0.875
_diffrn_reflns_theta_full 67.679
_diffrn_reflns_theta_max 75.289
_diffrn_reflns_theta_min 2.113
_exptl_absorpt_coefficient_mu 1.190
_exptl_absorpt_correction_T_max 0.7539
_exptl_absorpt_correction_T_min 0.5521
_exptl_absorpt_correction_type multi-scan
_exptl_absorpt_process_details
; 
 SADABS 2016/2: Krause, L., Herbst-Irmer, R., Sheldrick G.M. & Stalke D., 
 J. Appl. Cryst. 48 (2015) 3-10 
;
_exptl_crystal_colour colourless
_exptl_crystal_density_diffrn 1.151
_exptl_crystal_description rod
_exptl_crystal_F_000 688
_exptl_crystal_size_max 0.566
_exptl_crystal_size_mid 0.129
_exptl_crystal_size_min 0.092
_refine_diff_density_max 0.971
_refine_diff_density_min -0.507
_refine_diff_density_rms 0.096
_refine_ls_abs_structure_details
; 
 Flack x determined using 2250 quotients [(I+)-(I-)]/[(I+)+(I-)] 
 (Parsons, Flack and Wagner, Acta Cryst. B69 (2013) 249-259). 
;
_refine_ls_abs_structure_Flack 0.01(5)
_refine_ls_extinction_method none
_refine_ls_goodness_of_fit_ref 1.044
_refine_ls_hydrogen_treatment constr
_refine_ls_matrix_type full
_refine_ls_number_parameters 372
_refine_ls_number_reflns 6535
_refine_ls_number_restraints 2
_refine_ls_restrained_S_all 1.044
_refine_ls_R_factor_all 0.0811
_refine_ls_R_factor_gt 0.0761
_refine_ls_shift/su_max 0.000
_refine_ls_shift/su_mean 0.000
_refine_ls_structure_factor_coef Fsqd
_refine_ls_weighting_details 'w=1/[\s^2^(Fo^2^)+(0.1312P)^2^+1.6730P] where P=(Fo^2^+2Fc^2^)/3'
_refine_ls_weighting_scheme calc
_refine_ls_wR_factor_gt 0.1977
_refine_ls_wR_factor_ref 0.2016
_reflns_Friedel_coverage 0.804
_reflns_Friedel_fraction_full 0.819
_reflns_Friedel_fraction_max 0.780
_reflns_number_gt 5951
_reflns_number_total 6535
_reflns_threshold_expression 'I > 2\s(I)'
_cod_data_source_file d3dt00184a2.cif
_cod_data_source_block cdyb003a
_cod_original_cell_volume 1813.22(19)
_cod_original_sg_symbol_H-M 'P c'
_cod_database_code 7712768
_shelx_shelxl_version_number 2018/3
_shelx_space_group_comment
; 
The symmetry employed for this shelxl refinement is uniquely defined 
by the following loop, which should always be used as a source of 
symmetry information in preference to the above space-group names. 
They are only intended as comments. 
;
_shelx_estimated_absorpt_t_min 0.552
_shelx_estimated_absorpt_t_max 0.898

loop_
_space_group_symop_operation_xyz
'x, y, z'
'x, -y, z+1/2'

loop_
_atom_site_label
_atom_site_type_symbol
_atom_site_fract_x
_atom_site_fract_y
_atom_site_fract_z
_atom_site_U_iso_or_equiv
_atom_site_adp_type
_atom_site_occupancy
_atom_site_site_symmetry_order
_atom_site_calc_flag
_atom_site_refinement_flags_posn
_atom_site_refinement_flags_adp
_atom_site_refinement_flags_occupancy
_atom_site_disorder_assembly
_atom_site_disorder_group
Zn1 Zn 0.50471(3) 0.06140(17) 0.65117(7) 0.0177(2) Uani 1 1 d . . . . .
O1 O 0.51558(13) 0.4625(11) 0.6286(6) 0.0241(11) Uani 1 1 d . . . . .
O2 O 0.54366(12) 0.8528(11) 0.6040(6) 0.0212(10) Uani 1 1 d . . . . .
O3 O 0.49452(12) 0.0326(11) 0.8567(5) 0.0217(11) Uani 1 1 d . . . . .
O4 O 0.46597(13) 0.0800(12) 1.0536(6) 0.0253(12) Uani 1 1 d . . . . .
C1 C 0.53957(16) 0.5927(15) 0.5794(8) 0.0181(14) Uani 1 1 d . . . . .
C2 C 0.56382(17) 0.4401(15) 0.4866(9) 0.0183(15) Uani 1 1 d . . . . .
H2A H 0.552215 0.329112 0.411539 0.022 Uiso 1 1 calc R U . . .
H2B H 0.575832 0.303206 0.548025 0.022 Uiso 1 1 calc R U . . .
C3 C 0.58756(17) 0.6362(16) 0.4128(8) 0.0204(14) Uani 1 1 d . . . . .
H3A H 0.598041 0.759183 0.486313 0.025 Uiso 1 1 calc R U . . .
H3B H 0.575935 0.761290 0.343726 0.025 Uiso 1 1 calc R U . . .
C4 C 0.61309(17) 0.4685(17) 0.3319(9) 0.0237(16) Uani 1 1 d . . . . .
H4A H 0.624128 0.339130 0.400827 0.028 Uiso 1 1 calc R U . . .
H4B H 0.602485 0.348884 0.257201 0.028 Uiso 1 1 calc R U . . .
C5 C 0.63776(18) 0.6552(19) 0.2598(9) 0.0262(16) Uani 1 1 d . . . . .
H5A H 0.648268 0.775501 0.334465 0.031 Uiso 1 1 calc R U . . .
H5B H 0.626723 0.783778 0.190547 0.031 Uiso 1 1 calc R U . . .
C6 C 0.66340(17) 0.4885(17) 0.1796(9) 0.0235(16) Uani 1 1 d . . . . .
H6A H 0.674429 0.359438 0.248746 0.028 Uiso 1 1 calc R U . . .
H6B H 0.652936 0.368763 0.104622 0.028 Uiso 1 1 calc R U . . .
C7 C 0.68821(18) 0.6783(19) 0.1079(9) 0.0277(17) Uani 1 1 d . . . . .
H7A H 0.698569 0.799688 0.182477 0.033 Uiso 1 1 calc R U . . .
H7B H 0.677293 0.805490 0.037518 0.033 Uiso 1 1 calc R U . . .
C8 C 0.71391(18) 0.5073(19) 0.0297(11) 0.0317(19) Uani 1 1 d . . . . .
H8A H 0.726604 0.397232 0.101549 0.038 Uiso 1 1 calc R U . . .
H8B H 0.703517 0.369954 -0.037204 0.038 Uiso 1 1 calc R U . . .
C9 C 0.7362(2) 0.701(2) -0.0554(10) 0.0338(19) Uani 1 1 d . . . . .
H9 H 0.726307 0.838977 -0.116459 0.041 Uiso 1 1 calc R U . . .
C10 C 0.7675(2) 0.696(2) -0.0529(9) 0.0333(19) Uani 1 1 d . . . . .
H10 H 0.777556 0.829066 -0.115342 0.040 Uiso 1 1 calc R U . . .
C11 C 0.7897(2) 0.512(2) 0.0342(12) 0.037(2) Uani 1 1 d . . . . .
H11A H 0.800094 0.373253 -0.030742 0.045 Uiso 1 1 calc R U . . .
H11B H 0.777218 0.403620 0.105786 0.045 Uiso 1 1 calc R U . . .
C12 C 0.8153(2) 0.682(2) 0.1127(11) 0.040(2) Uani 1 1 d . . . . .
H12A H 0.804813 0.807481 0.184031 0.048 Uiso 1 1 calc R U . . .
H12B H 0.826126 0.805600 0.041898 0.048 Uiso 1 1 calc R U . . .
C13 C 0.8405(2) 0.5017(19) 0.1915(11) 0.034(2) Uani 1 1 d . . . . .
H13A H 0.829640 0.378659 0.262721 0.041 Uiso 1 1 calc R U . . .
H13B H 0.850872 0.375400 0.120295 0.041 Uiso 1 1 calc R U . . .
C14 C 0.8660(2) 0.673(2) 0.2692(11) 0.039(2) Uani 1 1 d . . . . .
H14A H 0.855693 0.797024 0.341484 0.047 Uiso 1 1 calc R U . . .
H14B H 0.876684 0.797991 0.198255 0.047 Uiso 1 1 calc R U . . .
C15 C 0.8914(2) 0.491(2) 0.3456(12) 0.039(2) Uani 1 1 d . . . . .
H15A H 0.880707 0.368727 0.417590 0.047 Uiso 1 1 calc R U . . .
H15B H 0.901374 0.364719 0.273496 0.047 Uiso 1 1 calc R U . . .
C16 C 0.9174(2) 0.660(3) 0.4216(12) 0.049(2) Uani 1 1 d . . . . .
H16A H 0.907284 0.791993 0.490933 0.058 Uiso 1 1 calc R U . . .
H16B H 0.928550 0.777080 0.348919 0.058 Uiso 1 1 calc R U . . .
C17 C 0.9423(3) 0.480(3) 0.5037(17) 0.060(3) Uani 1 1 d . . . . .
H17A H 0.931317 0.366095 0.578194 0.071 Uiso 1 1 calc R U . . .
H17B H 0.952174 0.344665 0.435013 0.071 Uiso 1 1 calc R U . . .
C18 C 0.9681(3) 0.648(4) 0.5747(17) 0.078(4) Uani 1 1 d . . . . .
H18A H 0.980799 0.743848 0.500894 0.117 Uiso 1 1 calc R U . . .
H18B H 0.981842 0.520575 0.631773 0.117 Uiso 1 1 calc R U . . .
H18C H 0.958562 0.791029 0.638428 0.117 Uiso 1 1 calc R U . . .
C19 C 0.46983(18) 0.1262(16) 0.9210(8) 0.0209(15) Uani 1 1 d . . . . .
C20 C 0.44582(18) 0.2997(18) 0.8394(8) 0.0237(16) Uani 1 1 d . . . . .
H20A H 0.436173 0.178986 0.762646 0.028 Uiso 1 1 calc R U . . .
H20B H 0.457065 0.458820 0.791450 0.028 Uiso 1 1 calc R U . . .
C21 C 0.4191(2) 0.423(2) 0.9301(10) 0.035(2) Uani 1 1 d . . . . .
H21A H 0.428319 0.562433 0.999444 0.042 Uiso 1 1 calc R U . . .
H21B H 0.409269 0.267643 0.986832 0.042 Uiso 1 1 calc R U . . .
C22 C 0.3929(2) 0.571(2) 0.8405(10) 0.039(2) Uani 1 1 d . . . . .
H22A H 0.402614 0.727536 0.784023 0.046 Uiso 1 1 calc R U . . .
H22B H 0.383606 0.432534 0.771064 0.046 Uiso 1 1 calc R U . . .
C23 C 0.3660(2) 0.695(2) 0.9320(10) 0.040(2) Uani 1 1 d . . . . .
H23A H 0.356593 0.539567 0.990427 0.049 Uiso 1 1 calc R U . . .
H23B H 0.375148 0.837228 0.999781 0.049 Uiso 1 1 calc R U . . .
C24 C 0.3395(2) 0.836(3) 0.8436(12) 0.049(2) Uani 1 1 d . . . . .
H24A H 0.329838 0.692740 0.777372 0.058 Uiso 1 1 calc R U . . .
H24B H 0.348781 0.989075 0.783782 0.058 Uiso 1 1 calc R U . . .
C25 C 0.3132(3) 0.962(3) 0.9379(15) 0.058(3) Uani 1 1 d . . . . .
H25A H 0.305034 0.810612 1.001927 0.070 Uiso 1 1 calc R U . . .
H25B H 0.322851 1.111898 1.000286 0.070 Uiso 1 1 calc R U . . .
C26 C 0.2852(3) 1.092(3) 0.8546(16) 0.067(4) Uani 1 1 d . . . . .
H26A H 0.273576 0.938163 0.802430 0.080 Uiso 1 1 calc R U . . .
H26B H 0.293400 1.226838 0.781665 0.080 Uiso 1 1 calc R U . . .
C27 C 0.2617(3) 1.249(4) 0.9530(17) 0.076(4) Uani 1 1 d . . . . .
H27 H 0.270724 1.383107 1.019031 0.091 Uiso 1 1 calc R U . . .
C28 C 0.2308(3) 1.219(4) 0.9554(19) 0.082(5) Uani 1 1 d . . . . .
H28 H 0.220421 1.334845 1.024704 0.098 Uiso 1 1 calc R U . . .
C29 C 0.2088(3) 1.033(3) 0.8685(19) 0.069(4) Uani 1 1 d . . . . .
H29A H 0.199119 0.890303 0.933381 0.083 Uiso 1 1 calc R U . . .
H29B H 0.221456 0.929009 0.795774 0.083 Uiso 1 1 calc R U . . .
C30 C 0.1823(3) 1.195(4) 0.7914(17) 0.073(4) Uani 1 1 d . . . . .
H30A H 0.171451 1.317002 0.862836 0.088 Uiso 1 1 calc R U . . .
H30B H 0.192079 1.321796 0.718781 0.088 Uiso 1 1 calc R U . . .
C31 C 0.1575(3) 1.013(3) 0.7163(19) 0.066(4) Uani 1 1 d . . . . .
H31A H 0.147840 0.884287 0.788765 0.079 Uiso 1 1 calc R U . . .
H31B H 0.168333 0.891153 0.644317 0.079 Uiso 1 1 calc R U . . .
C32 C 0.1307(3) 1.175(3) 0.6396(16) 0.066(3) Uani 1 1 d . . . . .
H32A H 0.119781 1.296739 0.711432 0.080 Uiso 1 1 calc R U . . .
H32B H 0.140279 1.303495 0.566885 0.080 Uiso 1 1 calc R U . . .
C33 C 0.1063(3) 0.992(3) 0.566(2) 0.071(4) Uani 1 1 d . . . . .
H33A H 0.096731 0.863730 0.638463 0.085 Uiso 1 1 calc R U . . .
H33B H 0.117174 0.871393 0.493704 0.085 Uiso 1 1 calc R U . . .
C34 C 0.0796(3) 1.157(4) 0.4901(16) 0.073(4) Uani 1 1 d . . . . .
H34A H 0.068309 1.272877 0.562725 0.087 Uiso 1 1 calc R U . . .
H34B H 0.089209 1.289059 0.419473 0.087 Uiso 1 1 calc R U . . .
C35 C 0.0555(3) 0.971(4) 0.412(2) 0.082(5) Uani 1 1 d . . . . .
H35A H 0.045529 0.841110 0.482966 0.099 Uiso 1 1 calc R U . . .
H35B H 0.066852 0.851281 0.340771 0.099 Uiso 1 1 calc R U . . .
C36 C 0.0288(4) 1.142(5) 0.3325(19) 0.100(6) Uani 1 1 d . . . . .
H36A H 0.038374 1.261882 0.257863 0.150 Uiso 1 1 calc R U . . .
H36B H 0.017604 1.262042 0.402033 0.150 Uiso 1 1 calc R U . . .
H36C H 0.013621 1.008730 0.287211 0.150 Uiso 1 1 calc R U . . .

loop_
_atom_site_aniso_label
_atom_site_aniso_U_11
_atom_site_aniso_U_22
_atom_site_aniso_U_33
_atom_site_aniso_U_23
_atom_site_aniso_U_13
_atom_site_aniso_U_12
Zn1 0.0265(4) 0.0145(4) 0.0122(4) -0.0002(5) 0.0051(3) -0.0005(5)
O1 0.029(2) 0.011(3) 0.033(3) 0.003(2) 0.011(2) -0.0001(19)
O2 0.032(2) 0.009(2) 0.023(3) -0.002(2) 0.008(2) -0.0014(19)
O3 0.030(2) 0.027(3) 0.008(2) 0.001(2) 0.0043(19) 0.003(2)
O4 0.029(3) 0.031(3) 0.016(3) 0.003(2) 0.003(2) 0.004(2)
C1 0.023(3) 0.015(4) 0.016(3) 0.003(3) -0.002(3) 0.002(3)
C2 0.023(3) 0.010(4) 0.023(4) -0.001(3) 0.005(3) 0.003(3)
C3 0.027(3) 0.015(3) 0.020(4) -0.003(3) 0.009(3) -0.001(3)
C4 0.022(3) 0.023(4) 0.025(4) 0.000(3) 0.008(3) 0.002(3)
C5 0.026(3) 0.030(4) 0.023(4) -0.007(3) 0.007(3) 0.001(3)
C6 0.023(3) 0.025(4) 0.023(4) -0.005(3) 0.003(3) 0.000(3)
C7 0.030(4) 0.031(4) 0.022(4) -0.002(4) 0.007(3) -0.003(3)
C8 0.022(3) 0.034(5) 0.040(5) -0.007(4) 0.003(3) 0.003(3)
C9 0.032(4) 0.042(5) 0.028(4) 0.003(4) 0.005(3) 0.004(4)
C10 0.034(4) 0.040(5) 0.026(4) 0.004(4) 0.000(3) -0.004(4)
C11 0.025(4) 0.032(5) 0.055(6) 0.003(4) -0.001(4) -0.002(3)
C12 0.036(4) 0.046(6) 0.038(5) -0.008(5) -0.003(4) -0.007(4)
C13 0.031(4) 0.023(4) 0.046(6) -0.001(4) -0.005(4) -0.002(3)
C14 0.035(4) 0.038(5) 0.043(5) -0.003(5) -0.007(4) -0.004(4)
C15 0.037(4) 0.031(5) 0.050(6) 0.002(4) -0.003(4) -0.004(3)
C16 0.038(5) 0.060(7) 0.048(6) 0.006(5) -0.007(4) -0.006(5)
C17 0.041(5) 0.066(8) 0.072(9) 0.001(6) -0.004(5) 0.002(5)
C18 0.051(7) 0.112(12) 0.072(9) -0.011(9) -0.015(6) -0.005(7)
C19 0.032(3) 0.018(4) 0.013(3) -0.001(3) 0.005(3) -0.009(3)
C20 0.036(4) 0.022(4) 0.014(3) 0.008(3) 0.000(3) 0.001(3)
C21 0.032(4) 0.052(7) 0.022(4) 0.007(4) 0.003(3) 0.001(4)
C22 0.033(4) 0.056(6) 0.026(5) 0.008(4) 0.002(3) 0.006(4)
C23 0.039(4) 0.056(6) 0.027(5) -0.001(4) 0.004(3) 0.010(4)
C24 0.041(5) 0.061(7) 0.044(6) 0.003(5) 0.001(4) 0.008(5)
C25 0.037(5) 0.076(9) 0.062(8) -0.009(6) -0.001(5) 0.008(5)
C26 0.041(6) 0.088(11) 0.073(9) -0.006(8) -0.001(5) 0.014(6)
C27 0.050(6) 0.096(12) 0.081(10) -0.001(9) 0.009(6) 0.015(7)
C28 0.051(7) 0.102(13) 0.094(11) -0.021(10) -0.005(7) 0.013(7)
C29 0.051(7) 0.062(8) 0.096(11) 0.000(8) 0.004(7) 0.003(6)
C30 0.055(7) 0.080(10) 0.085(10) -0.013(8) 0.005(6) 0.006(7)
C31 0.045(6) 0.064(8) 0.090(11) 0.012(7) 0.006(6) 0.003(5)
C32 0.053(6) 0.072(9) 0.074(9) -0.002(8) 0.000(6) 0.007(6)
C33 0.051(7) 0.072(9) 0.089(11) 0.010(8) 0.006(7) 0.003(6)
C34 0.056(7) 0.100(11) 0.062(8) -0.004(8) -0.004(6) 0.005(7)
C35 0.047(7) 0.117(13) 0.084(11) 0.018(9) 0.003(7) 0.002(7)
C36 0.067(9) 0.157(18) 0.075(11) 0.003(12) -0.023(8) 0.016(10)

loop_
_atom_type_symbol
_atom_type_description
_atom_type_scat_dispersion_real
_atom_type_scat_dispersion_imag
_atom_type_scat_source
C C 0.0181 0.0091 'International Tables Vol C Tables 4.2.6.8 and 6.1.1.4'
H H 0.0000 0.0000 'International Tables Vol C Tables 4.2.6.8 and 6.1.1.4'
O O 0.0492 0.0322 'International Tables Vol C Tables 4.2.6.8 and 6.1.1.4'
Zn Zn -1.5491 0.6778 'International Tables Vol C Tables 4.2.6.8 and 6.1.1.4'

loop_
_geom_angle_atom_site_label_1
_geom_angle_atom_site_label_2
_geom_angle_atom_site_label_3
_geom_angle
_geom_angle_site_symmetry_1
_geom_angle_site_symmetry_3
_geom_angle_publ_flag
O1 Zn1 O2 105.3(2) . 1_545 ?
O1 Zn1 O3 103.0(2) . . ?
O2 Zn1 O3 112.0(2) 1_545 . ?
O1 Zn1 O4 118.1(2) . 2_554 ?
O2 Zn1 O4 114.5(2) 1_545 2_554 ?
O3 Zn1 O4 103.6(2) . 2_554 ?
C1 O1 Zn1 133.8(5) . . ?
C1 O2 Zn1 114.6(5) . 1_565 ?
C19 O3 Zn1 128.0(5) . . ?
C19 O4 Zn1 113.1(5) . 2 ?
O2 C1 O1 120.8(7) . . ?
O2 C1 C2 118.1(6) . . ?
O1 C1 C2 121.0(6) . . ?
C1 C2 C3 114.5(6) . . ?
C1 C2 H2A 108.6 . . ?
C3 C2 H2A 108.6 . . ?
C1 C2 H2B 108.6 . . ?
C3 C2 H2B 108.6 . . ?
H2A C2 H2B 107.6 . . ?
C2 C3 C4 111.9(6) . . ?
C2 C3 H3A 109.2 . . ?
C4 C3 H3A 109.2 . . ?
C2 C3 H3B 109.2 . . ?
C4 C3 H3B 109.2 . . ?
H3A C3 H3B 107.9 . . ?
C5 C4 C3 113.7(6) . . ?
C5 C4 H4A 108.8 . . ?
C3 C4 H4A 108.8 . . ?
C5 C4 H4B 108.8 . . ?
C3 C4 H4B 108.8 . . ?
H4A C4 H4B 107.7 . . ?
C4 C5 C6 113.9(7) . . ?
C4 C5 H5A 108.8 . . ?
C6 C5 H5A 108.8 . . ?
C4 C5 H5B 108.8 . . ?
C6 C5 H5B 108.8 . . ?
H5A C5 H5B 107.7 . . ?
C7 C6 C5 113.5(7) . . ?
C7 C6 H6A 108.9 . . ?
C5 C6 H6A 108.9 . . ?
C7 C6 H6B 108.9 . . ?
C5 C6 H6B 108.9 . . ?
H6A C6 H6B 107.7 . . ?
C6 C7 C8 112.7(7) . . ?
C6 C7 H7A 109.1 . . ?
C8 C7 H7A 109.1 . . ?
C6 C7 H7B 109.1 . . ?
C8 C7 H7B 109.1 . . ?
H7A C7 H7B 107.8 . . ?
C9 C8 C7 111.6(7) . . ?
C9 C8 H8A 109.3 . . ?
C7 C8 H8A 109.3 . . ?
C9 C8 H8B 109.3 . . ?
C7 C8 H8B 109.3 . . ?
H8A C8 H8B 108.0 . . ?
C10 C9 C8 126.7(8) . . ?
C10 C9 H9 116.6 . . ?
C8 C9 H9 116.6 . . ?
C9 C10 C11 129.3(9) . . ?
C9 C10 H10 115.4 . . ?
C11 C10 H10 115.4 . . ?
C10 C11 C12 112.7(8) . . ?
C10 C11 H11A 109.1 . . ?
C12 C11 H11A 109.1 . . ?
C10 C11 H11B 109.1 . . ?
C12 C11 H11B 109.1 . . ?
H11A C11 H11B 107.8 . . ?
C11 C12 C13 114.7(8) . . ?
C11 C12 H12A 108.6 . . ?
C13 C12 H12A 108.6 . . ?
C11 C12 H12B 108.6 . . ?
C13 C12 H12B 108.6 . . ?
H12A C12 H12B 107.6 . . ?
C14 C13 C12 114.4(8) . . ?
C14 C13 H13A 108.7 . . ?
C12 C13 H13A 108.7 . . ?
C14 C13 H13B 108.7 . . ?
C12 C13 H13B 108.7 . . ?
H13A C13 H13B 107.6 . . ?
C13 C14 C15 114.1(8) . . ?
C13 C14 H14A 108.7 . . ?
C15 C14 H14A 108.7 . . ?
C13 C14 H14B 108.7 . . ?
C15 C14 H14B 108.7 . . ?
H14A C14 H14B 107.6 . . ?
C16 C15 C14 114.6(8) . . ?
C16 C15 H15A 108.6 . . ?
C14 C15 H15A 108.6 . . ?
C16 C15 H15B 108.6 . . ?
C14 C15 H15B 108.6 . . ?
H15A C15 H15B 107.6 . . ?
C15 C16 C17 115.1(10) . . ?
C15 C16 H16A 108.5 . . ?
C17 C16 H16A 108.5 . . ?
C15 C16 H16B 108.5 . . ?
C17 C16 H16B 108.5 . . ?
H16A C16 H16B 107.5 . . ?
C18 C17 C16 114.3(12) . . ?
C18 C17 H17A 108.7 . . ?
C16 C17 H17A 108.7 . . ?
C18 C17 H17B 108.7 . . ?
C16 C17 H17B 108.7 . . ?
H17A C17 H17B 107.6 . . ?
C17 C18 H18A 109.5 . . ?
C17 C18 H18B 109.5 . . ?
H18A C18 H18B 109.5 . . ?
C17 C18 H18C 109.5 . . ?
H18A C18 H18C 109.5 . . ?
H18B C18 H18C 109.5 . . ?
O4 C19 O3 120.6(7) . . ?
O4 C19 C20 119.6(7) . . ?
O3 C19 C20 119.7(6) . . ?
C19 C20 C21 115.1(6) . . ?
C19 C20 H20A 108.5 . . ?
C21 C20 H20A 108.5 . . ?
C19 C20 H20B 108.5 . . ?
C21 C20 H20B 108.5 . . ?
H20A C20 H20B 107.5 . . ?
C20 C21 C22 113.6(7) . . ?
C20 C21 H21A 108.8 . . ?
C22 C21 H21A 108.8 . . ?
C20 C21 H21B 108.8 . . ?
C22 C21 H21B 108.8 . . ?
H21A C21 H21B 107.7 . . ?
C23 C22 C21 113.5(8) . . ?
C23 C22 H22A 108.9 . . ?
C21 C22 H22A 108.9 . . ?
C23 C22 H22B 108.9 . . ?
C21 C22 H22B 108.9 . . ?
H22A C22 H22B 107.7 . . ?
C24 C23 C22 113.8(8) . . ?
C24 C23 H23A 108.8 . . ?
C22 C23 H23A 108.8 . . ?
C24 C23 H23B 108.8 . . ?
C22 C23 H23B 108.8 . . ?
H23A C23 H23B 107.7 . . ?
C23 C24 C25 112.7(9) . . ?
C23 C24 H24A 109.1 . . ?
C25 C24 H24A 109.1 . . ?
C23 C24 H24B 109.1 . . ?
C25 C24 H24B 109.1 . . ?
H24A C24 H24B 107.8 . . ?
C26 C25 C24 114.9(11) . . ?
C26 C25 H25A 108.6 . . ?
C24 C25 H25A 108.6 . . ?
C26 C25 H25B 108.6 . . ?
C24 C25 H25B 108.6 . . ?
H25A C25 H25B 107.5 . . ?
C25 C26 C27 112.7(12) . . ?
C25 C26 H26A 109.1 . . ?
C27 C26 H26A 109.1 . . ?
C25 C26 H26B 109.1 . . ?
C27 C26 H26B 109.1 . . ?
H26A C26 H26B 107.8 . . ?
C28 C27 C26 126.8(16) . . ?
C28 C27 H27 116.6 . . ?
C26 C27 H27 116.6 . . ?
C27 C28 C29 131.3(15) . . ?
C27 C28 H28 114.3 . . ?
C29 C28 H28 114.3 . . ?
C28 C29 C30 113.9(12) . . ?
C28 C29 H29A 108.8 . . ?
C30 C29 H29A 108.8 . . ?
C28 C29 H29B 108.8 . . ?
C30 C29 H29B 108.8 . . ?
H29A C29 H29B 107.7 . . ?
C31 C30 C29 115.5(13) . . ?
C31 C30 H30A 108.4 . . ?
C29 C30 H30A 108.4 . . ?
C31 C30 H30B 108.4 . . ?
C29 C30 H30B 108.4 . . ?
H30A C30 H30B 107.5 . . ?
C30 C31 C32 115.4(12) . . ?
C30 C31 H31A 108.4 . . ?
C32 C31 H31A 108.4 . . ?
C30 C31 H31B 108.4 . . ?
C32 C31 H31B 108.4 . . ?
H31A C31 H31B 107.5 . . ?
C33 C32 C31 114.7(13) . . ?
C33 C32 H32A 108.6 . . ?
C31 C32 H32A 108.6 . . ?
C33 C32 H32B 108.6 . . ?
C31 C32 H32B 108.6 . . ?
H32A C32 H32B 107.6 . . ?
C32 C33 C34 114.4(13) . . ?
C32 C33 H33A 108.7 . . ?
C34 C33 H33A 108.7 . . ?
C32 C33 H33B 108.7 . . ?
C34 C33 H33B 108.7 . . ?
H33A C33 H33B 107.6 . . ?
C35 C34 C33 114.2(15) . . ?
C35 C34 H34A 108.7 . . ?
C33 C34 H34A 108.7 . . ?
C35 C34 H34B 108.7 . . ?
C33 C34 H34B 108.7 . . ?
H34A C34 H34B 107.6 . . ?
C34 C35 C36 113.6(15) . . ?
C34 C35 H35A 108.8 . . ?
C36 C35 H35A 108.8 . . ?
C34 C35 H35B 108.8 . . ?
C36 C35 H35B 108.8 . . ?
H35A C35 H35B 107.7 . . ?
C35 C36 H36A 109.5 . . ?
C35 C36 H36B 109.5 . . ?
H36A C36 H36B 109.5 . . ?
C35 C36 H36C 109.5 . . ?
H36A C36 H36C 109.5 . . ?
H36B C36 H36C 109.5 . . ?

loop_
_geom_bond_atom_site_label_1
_geom_bond_atom_site_label_2
_geom_bond_distance
_geom_bond_site_symmetry_2
_geom_bond_publ_flag
Zn1 O1 1.946(5) . ?
Zn1 O2 1.954(5) 1_545 ?
Zn1 O3 1.958(5) . ?
Zn1 O4 1.960(5) 2_554 ?
O1 C1 1.264(9) . ?
O2 C1 1.251(9) . ?
O3 C19 1.276(9) . ?
O4 C19 1.257(9) . ?
C1 C2 1.516(9) . ?
C2 C3 1.521(9) . ?
C2 H2A 0.9900 . ?
C2 H2B 0.9900 . ?
C3 C4 1.529(9) . ?
C3 H3A 0.9900 . ?
C3 H3B 0.9900 . ?
C4 C5 1.514(10) . ?
C4 H4A 0.9900 . ?
C4 H4B 0.9900 . ?
C5 C6 1.527(10) . ?
C5 H5A 0.9900 . ?
C5 H5B 0.9900 . ?
C6 C7 1.525(10) . ?
C6 H6A 0.9900 . ?
C6 H6B 0.9900 . ?
C7 C8 1.530(10) . ?
C7 H7A 0.9900 . ?
C7 H7B 0.9900 . ?
C8 C9 1.526(12) . ?
C8 H8A 0.9900 . ?
C8 H8B 0.9900 . ?
C9 C10 1.311(11) . ?
C9 H9 0.9500 . ?
C10 C11 1.497(13) . ?
C10 H10 0.9500 . ?
C11 C12 1.509(13) . ?
C11 H11A 0.9900 . ?
C11 H11B 0.9900 . ?
C12 C13 1.529(13) . ?
C12 H12A 0.9900 . ?
C12 H12B 0.9900 . ?
C13 C14 1.511(12) . ?
C13 H13A 0.9900 . ?
C13 H13B 0.9900 . ?
C14 C15 1.526(13) . ?
C14 H14A 0.9900 . ?
C14 H14B 0.9900 . ?
C15 C16 1.511(14) . ?
C15 H15A 0.9900 . ?
C15 H15B 0.9900 . ?
C16 C17 1.535(16) . ?
C16 H16A 0.9900 . ?
C16 H16B 0.9900 . ?
C17 C18 1.481(19) . ?
C17 H17A 0.9900 . ?
C17 H17B 0.9900 . ?
C18 H18A 0.9800 . ?
C18 H18B 0.9800 . ?
C18 H18C 0.9800 . ?
C19 C20 1.490(11) . ?
C20 C21 1.522(11) . ?
C20 H20A 0.9900 . ?
C20 H20B 0.9900 . ?
C21 C22 1.532(13) . ?
C21 H21A 0.9900 . ?
C21 H21B 0.9900 . ?
C22 C23 1.530(12) . ?
C22 H22A 0.9900 . ?
C22 H22B 0.9900 . ?
C23 C24 1.520(14) . ?
C23 H23A 0.9900 . ?
C23 H23B 0.9900 . ?
C24 C25 1.530(15) . ?
C24 H24A 0.9900 . ?
C24 H24B 0.9900 . ?
C25 C26 1.522(17) . ?
C25 H25A 0.9900 . ?
C25 H25B 0.9900 . ?
C26 C27 1.535(18) . ?
C26 H26A 0.9900 . ?
C26 H26B 0.9900 . ?
C27 C28 1.301(18) . ?
C27 H27 0.9500 . ?
C28 C29 1.49(2) . ?
C28 H28 0.9500 . ?
C29 C30 1.51(2) . ?
C29 H29A 0.9900 . ?
C29 H29B 0.9900 . ?
C30 C31 1.51(2) . ?
C30 H30A 0.9900 . ?
C30 H30B 0.9900 . ?
C31 C32 1.524(19) . ?
C31 H31A 0.9900 . ?
C31 H31B 0.9900 . ?
C32 C33 1.49(2) . ?
C32 H32A 0.9900 . ?
C32 H32B 0.9900 . ?
C33 C34 1.52(2) . ?
C33 H33A 0.9900 . ?
C33 H33B 0.9900 . ?
C34 C35 1.51(2) . ?
C34 H34A 0.9900 . ?
C34 H34B 0.9900 . ?
C35 C36 1.55(2) . ?
C35 H35A 0.9900 . ?
C35 H35B 0.9900 . ?
C36 H36A 0.9800 . ?
C36 H36B 0.9800 . ?
C36 H36C 0.9800 . ?

loop_
_geom_torsion_atom_site_label_1
_geom_torsion_atom_site_label_2
_geom_torsion_atom_site_label_3
_geom_torsion_atom_site_label_4
_geom_torsion
_geom_torsion_site_symmetry_1
_geom_torsion_site_symmetry_2
_geom_torsion_site_symmetry_3
_geom_torsion_site_symmetry_4
_geom_torsion_publ_flag
Zn1 O2 C1 O1 -22.9(9) 1_565 . . . ?
Zn1 O2 C1 C2 155.9(5) 1_565 . . . ?
Zn1 O1 C1 O2 -165.0(6) . . . . ?
Zn1 O1 C1 C2 16.2(11) . . . . ?
O2 C1 C2 C3 -9.9(10) . . . . ?
O1 C1 C2 C3 168.9(7) . . . . ?
C1 C2 C3 C4 175.0(6) . . . . ?
C2 C3 C4 C5 -178.5(7) . . . . ?
C3 C4 C5 C6 179.7(7) . . . . ?
C4 C5 C6 C7 -179.8(7) . . . . ?
C5 C6 C7 C8 179.3(7) . . . . ?
C6 C7 C8 C9 173.5(7) . . . . ?
C7 C8 C9 C10 130.9(10) . . . . ?
C8 C9 C10 C11 -1.9(17) . . . . ?
C9 C10 C11 C12 -129.7(11) . . . . ?
C10 C11 C12 C13 -174.4(8) . . . . ?
C11 C12 C13 C14 179.7(8) . . . . ?
C12 C13 C14 C15 -179.2(8) . . . . ?
C13 C14 C15 C16 179.0(9) . . . . ?
C14 C15 C16 C17 177.8(10) . . . . ?
C15 C16 C17 C18 178.7(11) . . . . ?
Zn1 O4 C19 O3 13.2(9) 2 . . . ?
Zn1 O4 C19 C20 -164.8(5) 2 . . . ?
Zn1 O3 C19 O4 176.9(5) . . . . ?
Zn1 O3 C19 C20 -5.1(10) . . . . ?
O4 C19 C20 C21 3.6(11) . . . . ?
O3 C19 C20 C21 -174.4(7) . . . . ?
C19 C20 C21 C22 -173.5(8) . . . . ?
C20 C21 C22 C23 179.9(8) . . . . ?
C21 C22 C23 C24 -178.6(10) . . . . ?
C22 C23 C24 C25 -178.8(10) . . . . ?
C23 C24 C25 C26 -176.8(12) . . . . ?
C24 C25 C26 C27 -172.6(12) . . . . ?
C25 C26 C27 C28 -130.2(18) . . . . ?
C26 C27 C28 C29 0(3) . . . . ?
C27 C28 C29 C30 -125(2) . . . . ?
C28 C29 C30 C31 -173.4(13) . . . . ?
C29 C30 C31 C32 179.6(13) . . . . ?
C30 C31 C32 C33 -180.0(13) . . . . ?
C31 C32 C33 C34 179.8(12) . . . . ?
C32 C33 C34 C35 178.3(13) . . . . ?
C33 C34 C35 C36 -178.8(13) . . . . ?
